data_4070910
loop_
_publ_author_name
'Paramahamsan, Harinandini'
'Pearson, Anthony J.'
'Pinkerton, A. Alan'
'Zhurova, Elizabeth A.'

_publ_contact_author
;
     Pinkerton, A.A.
     Department of Chemistry
     University of Toledo
     Toledo
     OH 43606
     USA
;
_publ_section_title
;
 Toward an Understanding of 1,5-Asymmetric Induction during Nucleophilic
 Addition to (Arene)chromium Tricarbonyl Complexes: Conformational
 Preference of the Chromium Tricarbonyl Tripod for Transmission of
 Chirality
;
_journal_issue 5
_journal_name_full Organometallics
_journal_page_first 900
_journal_paper_doi 10.1021/om701117r
_journal_volume 27
_journal_year 2008
_chemical_formula_sum 'C24 H32 Cr O6 Si'
_chemical_formula_weight 496.59
_chemical_name_systematic
; 
 ? 
;
_space_group_IT_number 4
_symmetry_cell_setting monoclinic
_symmetry_space_group_name_Hall 'P 2yb'
_symmetry_space_group_name_H-M 'P 1 21 1'
_atom_sites_solution_hydrogens difmap
_atom_sites_solution_primary direct
_atom_sites_solution_secondary difmap
_audit_creation_method SHELXL-97
_cell_angle_alpha 90.00
_cell_angle_beta 96.084(2)
_cell_angle_gamma 90.00
_cell_formula_units_Z 4
_cell_length_a 9.0373(13)
_cell_length_b 10.5947(15)
_cell_length_c 25.708(4)
_cell_measurement_reflns_used 977
_cell_measurement_temperature 150(1)
_cell_measurement_theta_max 25.72
_cell_measurement_theta_min 3.14
_cell_volume 2447.6(6)
_computing_cell_refinement 'Siemens SAINT'
_computing_data_collection 'Siemens SMART'
_computing_data_reduction 'Siemens SAINT'
_computing_molecular_graphics 'Siemens SHELXTL'
_computing_publication_material 'Siemens SHELXTL and the Toledo cifomatic'
_computing_structure_refinement 'SHELXL-97 (Sheldrick, 1997)'
_computing_structure_solution 'SHELXS-97 (Sheldrick, 1990)'
_diffrn_ambient_temperature 150(1)
_diffrn_measured_fraction_theta_full 0.941
_diffrn_measured_fraction_theta_max 0.941
_diffrn_measurement_device_type 'Siemens Platform'
_diffrn_measurement_method '\w scans'
_diffrn_radiation_monochromator graphite
_diffrn_radiation_source 'Sealed Tube'
_diffrn_radiation_type MoK\a
_diffrn_radiation_wavelength 0.71073
_diffrn_reflns_av_R_equivalents 0.0519
_diffrn_reflns_av_sigmaI/netI 0.0785
_diffrn_reflns_limit_h_max 11
_diffrn_reflns_limit_h_min -11
_diffrn_reflns_limit_k_max 13
_diffrn_reflns_limit_k_min -13
_diffrn_reflns_limit_l_max 31
_diffrn_reflns_limit_l_min -32
_diffrn_reflns_number 22225
_diffrn_reflns_theta_full 26.56
_diffrn_reflns_theta_max 26.56
_diffrn_reflns_theta_min 3.14
_diffrn_standards_decay_% 0.00
_exptl_absorpt_coefficient_mu 0.553
_exptl_absorpt_correction_T_max 1.000000
_exptl_absorpt_correction_T_min 0.924428
_exptl_absorpt_correction_type empirical
_exptl_crystal_colour yellow
_exptl_crystal_density_diffrn 1.348
_exptl_crystal_density_method 'not measured'
_exptl_crystal_description plate
_exptl_crystal_F_000 1048
_exptl_crystal_size_max 0.22
_exptl_crystal_size_mid 0.14
_exptl_crystal_size_min 0.06
_refine_diff_density_max 0.416
_refine_diff_density_min -0.588
_refine_diff_density_rms 0.081
_refine_ls_abs_structure_details 'Flack H D (1983), Acta Cryst. A39, 876-881'
_refine_ls_abs_structure_Flack 0.01(2)
_refine_ls_extinction_method none
_refine_ls_goodness_of_fit_ref 1.077
_refine_ls_hydrogen_treatment mixed
_refine_ls_matrix_type full
_refine_ls_number_parameters 770
_refine_ls_number_reflns 9263
_refine_ls_number_restraints 1
_refine_ls_restrained_S_all 1.077
_refine_ls_R_factor_all 0.0743
_refine_ls_R_factor_gt 0.0631
_refine_ls_shift/su_max 0.046
_refine_ls_shift/su_mean 0.002
_refine_ls_structure_factor_coef Fsqd
_refine_ls_weighting_details 'calc w=1/[\s^2^(Fo^2^)+(0.0192P)^2^+5.6596P] where P=(Fo^2^+2Fc^2^)/3'
_refine_ls_weighting_scheme calc
_refine_ls_wR_factor_gt 0.1130
_refine_ls_wR_factor_ref 0.1173
_reflns_number_gt 8142
_reflns_number_total 9263
_reflns_threshold_expression >2sigma(I)
_cod_data_source_file om701117r-file001.cif
_cod_data_source_block pearson3c
_cod_depositor_comments
;
The following automatic conversions were performed:

'_symmetry_cell_setting' value 'Monoclinic' changed to 'monoclinic'
according to /home/saulius/struct/CIF-dictionaries/cif_core.dic
dictionary named 'cif_core.dic' version 2.4.1 from
2010-06-29.

'_exptl_absorpt_correction_type' value 'Empirical'
changed to 'empirical' according to
/home/saulius/struct/CIF-dictionaries/cif_core.dic dictionary named
'cif_core.dic' version 2.4.1 from 2010-06-29.

Automatic conversion script
Id: cif_fix_values 1715 2011-07-08 13:25:40Z adriana 
;
_cod_original_sg_symbol_H-M P2(1)
_cod_database_code 4070910

loop_
_symmetry_equiv_pos_as_xyz
'x, y, z'
'-x, y+1/2, -z'

loop_
_atom_site_label
_atom_site_type_symbol
_atom_site_fract_x
_atom_site_fract_y
_atom_site_fract_z
_atom_site_U_iso_or_equiv
_atom_site_adp_type
_atom_site_occupancy
_atom_site_symmetry_multiplicity
_atom_site_calc_flag
Cr1 Cr -0.24266(8) -0.44765(8) -0.08902(3) 0.01323(18) Uani 1.000000 1 d
Cr1' Cr 0.33095(9) -0.83030(8) -0.40387(3) 0.01500(19) Uani 1.000000 1 d
Si1 Si -0.59512(15) -0.43788(16) -0.02374(5) 0.0186(3) Uani 1.000000 1 d
Si1' Si -0.05092(16) -0.87825(14) -0.46961(6) 0.0184(3) Uani 1.000000 1 d
O1 O -0.1049(4) -0.7272(4) -0.11869(13) 0.0189(8) Uani 1.000000 1 d
O1' O 0.4616(4) -0.5379(4) -0.38535(13) 0.0206(9) Uani 1.000000 1 d
O2 O -0.3722(5) -0.1990(4) -0.12523(17) 0.0422(12) Uani 1.000000 1 d
O2' O 0.2732(5) -1.0305(4) -0.32641(19) 0.0410(12) Uani 1.000000 1 d
O3 O -0.0522(5) -0.3139(5) -0.00391(17) 0.0441(12) Uani 1.000000 1 d
O3' O 0.4113(5) -1.0251(5) -0.48018(18) 0.0437(12) Uani 1.000000 1 d
O4 O -0.0064(5) -0.4049(5) -0.16021(18) 0.0461(13) Uani 1.000000 1 d
O4' O 0.6511(4) -0.8377(5) -0.36087(15) 0.0410(11) Uani 1.000000 1 d
O5 O -0.3139(4) -0.7981(3) -0.23618(13) 0.0187(8) Uani 1.000000 1 d
O5' O 0.3508(5) -0.4700(4) -0.26323(16) 0.0345(11) Uani 1.000000 1 d
O6 O -0.3014(4) -0.8991(3) -0.15864(13) 0.0183(8) Uani 1.000000 1 d
O6' O 0.2925(4) -0.3721(4) -0.34068(17) 0.0340(11) Uani 1.000000 1 d
C1 C -0.6782(7) -0.3124(7) -0.0678(2) 0.0293(14) Uani 1.000000 1 d
C1' C 0.0014(7) -0.9358(7) -0.5336(2) 0.0317(15) Uani 1.000000 1 d
C2 C -0.5093(8) -0.3770(7) 0.0401(2) 0.0341(16) Uani 1.000000 1 d
C2' C -0.0761(8) -1.0091(7) -0.4237(3) 0.0325(15) Uani 1.000000 1 d
C3 C -0.7407(8) -0.5549(7) -0.0118(3) 0.0348(16) Uani 1.000000 1 d
C3' C -0.2226(7) -0.7825(7) -0.4815(3) 0.0354(16) Uani 1.000000 1 d
C4 C -0.2171(6) -0.6592(5) -0.10225(19) 0.0147(11) Uani 1.000000 1 d
C4' C 0.3456(6) -0.6152(5) -0.3990(2) 0.0156(11) Uani 1.000000 1 d
C5 C -0.2025(6) -0.6317(5) -0.0485(2) 0.0176(12) Uani 1.000000 1 d
C5' C 0.3342(6) -0.6550(5) -0.4518(2) 0.0167(11) Uani 1.000000 1 d
C6 C -0.3150(6) -0.5646(5) -0.0263(2) 0.0152(11) Uani 1.000000 1 d
C6' C 0.2160(6) -0.7323(5) -0.4711(2) 0.0190(12) Uani 1.000000 1 d
C7 C -0.4449(6) -0.5215(5) -0.05645(19) 0.0139(11) Uani 1.000000 1 d
C7' C 0.1055(6) -0.7746(5) -0.4402(2) 0.0168(11) Uani 1.000000 1 d
C8 C -0.4525(6) -0.5449(5) -0.1107(2) 0.0152(11) Uani 1.000000 1 d
C8' C 0.1267(6) -0.7372(5) -0.3873(2) 0.0181(12) Uani 1.000000 1 d
C9 C -0.3428(5) -0.6122(5) -0.13419(19) 0.0123(11) Uani 1.000000 1 d
C9' C 0.2432(6) -0.6591(5) -0.3660(2) 0.0173(11) Uani 1.000000 1 d
C10 C -0.1003(6) -0.7511(5) -0.1735(2) 0.0180(12) Uani 1.000000 1 d
C10' C 0.5089(6) -0.5142(5) -0.33121(19) 0.0159(11) Uani 1.000000 1 d
C17 C 0.0524(5) -0.8059(5) -0.1820(2) 0.0197(12) Uani 1.000000 1 d
C17' C 0.6646(5) -0.4532(6) -0.32685(19) 0.0203(11) Uani 1.000000 1 d
C18 C 0.0599(7) -0.7989(6) -0.2414(2) 0.0273(14) Uani 1.000000 1 d
C18' C 0.7195(7) -0.4591(7) -0.2682(2) 0.0276(13) Uani 1.000000 1 d
C19 C -0.0492(6) -0.9022(6) -0.2652(2) 0.0275(14) Uani 1.000000 1 d
C19' C 0.6302(7) -0.3558(6) -0.2433(2) 0.0272(14) Uani 1.000000 1 d
C20 C -0.1110(6) -0.9550(6) -0.2166(2) 0.0210(12) Uani 1.000000 1 d
C20' C 0.5263(6) -0.3075(6) -0.2903(2) 0.0248(13) Uani 1.000000 1 d
C21 C -0.2128(5) -0.8520(5) -0.19641(19) 0.0176(12) Uani 1.000000 1 d
C21' C 0.4138(6) -0.4128(5) -0.3059(2) 0.0213(12) Uani 1.000000 1 d
C22 C 0.0262(5) -0.9519(6) -0.1750(2) 0.0201(11) Uani 1.000000 1 d
C22' C 0.6297(6) -0.3098(6) -0.3347(2) 0.0235(13) Uani 1.000000 1 d
C23 C -0.0013(8) -0.9936(7) -0.1199(2) 0.0315(15) Uani 1.000000 1 d
C23' C 0.5549(9) -0.2724(7) -0.3891(3) 0.0390(17) Uani 1.000000 1 d
C24 C 0.1558(8) -1.0318(7) -0.1907(3) 0.0358(17) Uani 1.000000 1 d
C24' C 0.7677(8) -0.2252(7) -0.3245(3) 0.0318(15) Uani 1.000000 1 d
C25 C 0.1814(6) -0.7455(7) -0.1495(3) 0.0342(16) Uani 1.000000 1 d
C25' C 0.7681(8) -0.5160(8) -0.3618(3) 0.0380(17) Uani 1.000000 1 d
C26 C -0.3243(6) -0.2955(5) -0.11165(19) 0.0178(12) Uani 1.000000 1 d
C26' C 0.2945(6) -0.9548(6) -0.3567(2) 0.0257(12) Uani 1.000000 1 d
C27 C -0.0972(6) -0.4220(5) -0.1330(2) 0.0263(14) Uani 1.000000 1 d
C27' C 0.5272(6) -0.8349(6) -0.37734(19) 0.0225(12) Uani 1.000000 1 d
C28 C -0.1252(6) -0.3641(5) -0.0377(2) 0.0232(13) Uani 1.000000 1 d
C28' C 0.3791(6) -0.9507(7) -0.4505(2) 0.0268(13) Uani 1.000000 1 d
C46 C -0.4468(9) -0.8683(9) -0.2360(3) 0.050(2) Uani 1.000000 1 d
C46' C 0.2245(10) -0.3937(9) -0.2550(4) 0.069(3) Uani 1.000000 1 d
C48 C -0.4404(7) -0.9333(7) -0.1859(2) 0.0289(14) Uani 1.000000 1 d
C48' C 0.1747(8) -0.3433(9) -0.3102(4) 0.064(3) Uani 1.000000 1 d
H1A H -0.711(7) -0.339(7) -0.100(3) 0.050 Uiso 1.000000 1 d
H1B H -0.618(8) -0.246(7) -0.073(3) 0.050 Uiso 1.000000 1 d
H1C H -0.764(8) -0.272(7) -0.058(3) 0.050 Uiso 1.000000 1 d
H1D H -0.060(8) -0.990(7) -0.549(3) 0.050 Uiso 1.000000 1 d
H1E H 0.115(8) -0.990(6) -0.531(3) 0.050 Uiso 1.000000 1 d
H1F H 0.008(7) -0.862(7) -0.557(3) 0.050 Uiso 1.000000 1 d
H2A H -0.444(8) -0.324(8) 0.038(3) 0.050 Uiso 1.000000 1 d
H2B H -0.472(8) -0.433(8) 0.059(3) 0.050 Uiso 1.000000 1 d
H2C H -0.577(7) -0.337(7) 0.059(2) 0.050 Uiso 1.000000 1 d
H2D H -0.162(8) -1.059(7) -0.431(3) 0.050 Uiso 1.000000 1 d
H2E H -0.084(7) -0.975(7) -0.392(3) 0.050 Uiso 1.000000 1 d
H2F H -0.005(8) -1.074(7) -0.425(3) 0.050 Uiso 1.000000 1 d
H3A H -0.800(8) -0.597(7) -0.038(3) 0.050 Uiso 1.000000 1 d
H3B H -0.813(8) -0.517(7) 0.009(3) 0.050 Uiso 1.000000 1 d
H3C H -0.700(8) -0.619(7) 0.006(3) 0.050 Uiso 1.000000 1 d
H3D H -0.309(7) -0.833(7) -0.502(2) 0.050 Uiso 1.000000 1 d
H3E H -0.217(8) -0.729(7) -0.508(3) 0.050 Uiso 1.000000 1 d
H3F H -0.239(8) -0.751(7) -0.455(3) 0.050 Uiso 1.000000 1 d
H5A H -0.117(6) -0.646(5) -0.027(2) 0.020 Uiso 1.000000 1 d
H5D H 0.406(6) -0.623(5) -0.472(2) 0.020 Uiso 1.000000 1 d
H6A H -0.301(6) -0.545(5) 0.010(2) 0.020 Uiso 1.000000 1 d
H6D H 0.210(6) -0.753(5) -0.504(2) 0.020 Uiso 1.000000 1 d
H8A H -0.527(6) -0.515(5) -0.130(2) 0.020 Uiso 1.000000 1 d
H8D H 0.060(6) -0.772(5) -0.368(2) 0.020 Uiso 1.000000 1 d
H9A H -0.345(6) -0.625(5) -0.171(2) 0.020 Uiso 1.000000 1 d
H9D H 0.251(6) -0.645(5) -0.330(2) 0.020 Uiso 1.000000 1 d
H10A H -0.117(6) -0.687(6) -0.192(2) 0.020 Uiso 1.000000 1 d
H10D H 0.509(6) -0.600(5) -0.312(2) 0.020 Uiso 1.000000 1 d
H18A H 0.040(6) -0.715(6) -0.253(2) 0.020 Uiso 1.000000 1 d
H18B H 0.156(6) -0.804(5) -0.2515(19) 0.020 Uiso 1.000000 1 d
H18D H 0.697(6) -0.528(6) -0.253(2) 0.020 Uiso 1.000000 1 d
H18E H 0.832(6) -0.454(6) -0.2574(19) 0.020 Uiso 1.000000 1 d
H19A H -0.130(6) -0.860(5) -0.2914(19) 0.020 Uiso 1.000000 1 d
H19B H -0.005(6) -0.969(5) -0.282(2) 0.020 Uiso 1.000000 1 d
H19D H 0.563(6) -0.370(5) -0.220(2) 0.020 Uiso 1.000000 1 d
H19E H 0.692(6) -0.292(5) -0.227(2) 0.020 Uiso 1.000000 1 d
H20A H -0.164(6) -1.028(6) -0.220(2) 0.020 Uiso 1.000000 1 d
H20D H 0.475(6) -0.212(5) -0.287(2) 0.020 Uiso 1.000000 1 d
H23A H 0.080(8) -1.004(7) -0.099(3) 0.050 Uiso 1.000000 1 d
H23B H -0.027(8) -1.084(8) -0.113(3) 0.050 Uiso 1.000000 1 d
H23C H -0.074(8) -0.954(7) -0.104(3) 0.050 Uiso 1.000000 1 d
H23D H 0.524(8) -0.169(7) -0.386(3) 0.050 Uiso 1.000000 1 d
H23E H 0.456(8) -0.315(7) -0.399(2) 0.050 Uiso 1.000000 1 d
H23F H 0.621(8) -0.296(7) -0.415(3) 0.050 Uiso 1.000000 1 d
H24A H 0.245(8) -1.021(7) -0.161(3) 0.050 Uiso 1.000000 1 d
H24B H 0.193(7) -1.009(6) -0.228(3) 0.050 Uiso 1.000000 1 d
H24C H 0.141(8) -1.111(7) -0.188(3) 0.050 Uiso 1.000000 1 d
H24D H 0.748(8) -0.134(7) -0.321(3) 0.050 Uiso 1.000000 1 d
H24E H 0.834(8) -0.219(7) -0.360(3) 0.050 Uiso 1.000000 1 d
H24F H 0.827(8) -0.239(7) -0.294(3) 0.050 Uiso 1.000000 1 d
H25D H 0.794(8) -0.598(8) -0.351(3) 0.050 Uiso 1.000000 1 d
H25A H 0.183(7) -0.647(7) -0.153(3) 0.050 Uiso 1.000000 1 d
H25E H 0.854(8) -0.475(7) -0.353(3) 0.050 Uiso 1.000000 1 d
H25B H 0.267(8) -0.771(7) -0.160(3) 0.050 Uiso 1.000000 1 d
H25F H 0.737(8) -0.512(7) -0.398(3) 0.050 Uiso 1.000000 1 d
H25C H 0.174(7) -0.748(7) -0.111(3) 0.050 Uiso 1.000000 1 d
H46A H -0.446(7) -0.908(6) -0.263(2) 0.020 Uiso 1.000000 1 d
H46B H -0.519(6) -0.842(6) -0.253(2) 0.020 Uiso 1.000000 1 d
H46D H 0.284(6) -0.298(5) -0.239(2) 0.020 Uiso 1.000000 1 d
H46E H 0.163(6) -0.456(6) -0.230(2) 0.020 Uiso 1.000000 1 d
H48A H -0.506(6) -0.895(5) -0.163(2) 0.020 Uiso 1.000000 1 d
H48B H -0.440(6) -1.015(6) -0.196(2) 0.020 Uiso 1.000000 1 d
H48D H 0.104(6) -0.406(6) -0.325(2) 0.020 Uiso 1.000000 1 d
H48E H 0.174(6) -0.261(6) -0.303(2) 0.020 Uiso 1.000000 1 d

loop_
_atom_site_aniso_label
_atom_site_aniso_U_11
_atom_site_aniso_U_22
_atom_site_aniso_U_33
_atom_site_aniso_U_23
_atom_site_aniso_U_13
_atom_site_aniso_U_12
Cr1 0.0145(4) 0.0116(4) 0.0136(4) -0.0015(4) 0.0016(3) -0.0008(4)
Cr1' 0.0159(4) 0.0160(4) 0.0135(4) -0.0001(4) 0.0037(3) 0.0013(4)
Si1 0.0196(7) 0.0185(8) 0.0183(7) -0.0039(7) 0.0054(6) 0.0023(7)
Si1' 0.0184(8) 0.0185(8) 0.0183(7) -0.0026(6) 0.0028(6) -0.0040(6)
O1 0.0155(19) 0.023(2) 0.0176(18) -0.0019(16) 0.0001(15) 0.0100(16)
O1' 0.023(2) 0.025(2) 0.0136(19) -0.0013(16) 0.0052(15) -0.0131(17)
O2 0.064(3) 0.023(3) 0.040(3) 0.008(2) 0.005(2) 0.002(2)
O2' 0.049(3) 0.030(3) 0.047(3) 0.022(2) 0.017(2) 0.006(2)
O3 0.038(3) 0.046(3) 0.045(3) -0.017(2) -0.011(2) -0.014(2)
O3' 0.038(3) 0.049(3) 0.044(3) -0.020(2) 0.008(2) 0.011(2)
O4 0.039(3) 0.056(3) 0.048(3) -0.010(2) 0.026(2) -0.016(2)
O4' 0.022(2) 0.062(3) 0.036(2) -0.003(2) -0.0118(18) 0.005(2)
O5 0.0159(19) 0.025(2) 0.0152(18) 0.0012(15) -0.0006(14) 0.0002(16)
O5' 0.041(3) 0.033(3) 0.035(2) -0.009(2) 0.028(2) -0.013(2)
O6 0.0143(18) 0.022(2) 0.0204(19) 0.0042(15) 0.0076(15) -0.0014(15)
O6' 0.016(2) 0.030(3) 0.055(3) -0.009(2) -0.0025(19) 0.0047(18)
C1 0.032(4) 0.034(4) 0.022(3) -0.007(3) -0.002(3) 0.010(3)
C1' 0.040(4) 0.035(4) 0.022(3) -0.017(3) 0.014(3) -0.012(3)
C2 0.047(4) 0.033(4) 0.023(3) -0.014(3) 0.001(3) 0.010(3)
C2' 0.044(4) 0.022(4) 0.032(4) 0.002(3) 0.007(3) -0.011(3)
C3 0.028(4) 0.030(4) 0.050(5) -0.008(3) 0.020(3) -0.009(3)
C3' 0.018(3) 0.041(4) 0.047(4) -0.007(3) -0.002(3) 0.001(3)
C4 0.018(3) 0.014(3) 0.014(3) 0.000(2) 0.004(2) -0.002(2)
C4' 0.020(3) 0.013(3) 0.014(3) 0.000(2) 0.003(2) 0.000(2)
C5 0.016(3) 0.012(3) 0.025(3) 0.002(2) 0.002(2) 0.002(2)
C5' 0.015(3) 0.018(3) 0.018(3) 0.000(2) 0.007(2) -0.001(2)
C6 0.019(3) 0.018(3) 0.009(3) 0.003(2) 0.007(2) 0.002(2)
C6' 0.022(3) 0.020(3) 0.015(3) 0.001(2) -0.002(2) 0.000(2)
C7 0.022(3) 0.004(3) 0.016(3) -0.003(2) 0.005(2) 0.001(2)
C7' 0.014(3) 0.014(3) 0.022(3) -0.002(2) 0.001(2) 0.003(2)
C8 0.012(3) 0.015(3) 0.019(3) 0.000(2) 0.001(2) 0.001(2)
C8' 0.014(3) 0.016(3) 0.025(3) 0.007(2) 0.005(2) 0.001(2)
C9 0.012(3) 0.018(3) 0.007(2) -0.005(2) 0.0000(19) 0.001(2)
C9' 0.018(3) 0.021(3) 0.014(3) -0.003(2) 0.005(2) 0.001(2)
C10 0.019(3) 0.020(3) 0.015(3) 0.000(2) 0.002(2) 0.002(2)
C10' 0.018(3) 0.019(3) 0.011(3) 0.001(2) 0.000(2) -0.005(2)
C17 0.013(3) 0.021(3) 0.025(3) -0.006(2) 0.001(2) 0.001(2)
C17' 0.015(3) 0.023(3) 0.023(3) 0.004(3) 0.003(2) -0.004(3)
C18 0.019(3) 0.036(4) 0.029(3) -0.003(3) 0.013(2) 0.001(3)
C18' 0.027(3) 0.030(4) 0.023(3) 0.007(3) -0.007(2) -0.008(3)
C19 0.024(3) 0.041(4) 0.018(3) -0.005(3) 0.008(2) 0.012(3)
C19' 0.035(3) 0.029(4) 0.017(3) -0.004(2) 0.003(2) -0.005(3)
C20 0.018(3) 0.019(3) 0.025(3) -0.012(3) 0.000(2) -0.004(3)
C20' 0.028(3) 0.019(3) 0.028(3) -0.008(2) 0.008(2) -0.001(3)
C21 0.018(3) 0.019(3) 0.015(3) -0.003(2) 0.001(2) 0.001(2)
C21' 0.026(3) 0.017(3) 0.021(3) -0.005(2) 0.004(2) -0.004(2)
C22 0.014(2) 0.023(3) 0.024(3) -0.005(3) 0.003(2) 0.005(3)
C22' 0.030(3) 0.022(3) 0.017(3) 0.007(2) -0.002(2) -0.007(3)
C23 0.039(4) 0.031(4) 0.024(3) 0.008(3) 0.002(3) 0.017(3)
C23' 0.052(5) 0.035(4) 0.027(4) 0.016(3) -0.009(3) -0.017(4)
C24 0.028(4) 0.038(4) 0.041(4) -0.008(3) 0.004(3) 0.017(3)
C24' 0.036(4) 0.027(4) 0.032(4) 0.006(3) 0.003(3) -0.017(3)
C25 0.004(3) 0.051(5) 0.047(4) -0.017(3) 0.001(3) -0.004(3)
C25' 0.020(3) 0.050(5) 0.046(4) -0.012(4) 0.011(3) -0.009(3)
C26 0.028(3) 0.010(3) 0.015(3) 0.002(2) 0.002(2) -0.001(2)
C26' 0.026(3) 0.026(3) 0.027(3) -0.006(3) 0.011(2) 0.007(3)
C27 0.026(3) 0.026(4) 0.027(3) -0.007(3) 0.004(3) -0.013(3)
C27' 0.030(3) 0.021(3) 0.017(3) 0.006(2) 0.005(2) 0.007(3)
C28 0.023(3) 0.015(3) 0.031(3) 0.001(2) -0.002(2) 0.003(2)
C28' 0.020(3) 0.029(3) 0.032(3) -0.012(3) 0.003(2) -0.001(3)
C46 0.034(4) 0.073(6) 0.039(4) 0.004(4) -0.016(3) -0.028(4)
C46' 0.070(6) 0.052(6) 0.095(7) -0.025(5) 0.055(6) -0.003(5)
C48 0.025(3) 0.030(4) 0.032(3) 0.000(3) 0.003(3) -0.011(3)
C48' 0.025(4) 0.033(5) 0.137(9) -0.017(6) 0.024(5) -0.007(4)

loop_
_atom_type_symbol
_atom_type_description
_atom_type_scat_dispersion_real
_atom_type_scat_dispersion_imag
_atom_type_scat_source
C C 0.0033 0.0016 'International Tables Vol C Tables 4.2.6.8 and 6.1.1.4'
H H 0.0000 0.0000 'International Tables Vol C Tables 4.2.6.8 and 6.1.1.4'
O O 0.0106 0.0060 'International Tables Vol C Tables 4.2.6.8 and 6.1.1.4'
Si Si 0.0817 0.0704 'International Tables Vol C Tables 4.2.6.8 and 6.1.1.4'
Cr Cr 0.3209 0.6236 'International Tables Vol C Tables 4.2.6.8 and 6.1.1.4'

loop_
_geom_angle_atom_site_label_1
_geom_angle_atom_site_label_2
_geom_angle_atom_site_label_3
_geom_angle
C5 Cr1 C4 36.32(18)
C5 Cr1 C6 37.25(19)
C5 Cr1 C7 67.41(19)
C5 Cr1 C8 78.4(2)
C5 Cr1 C9 66.2(2)
C5 Cr1 C26 163.0(2)
C5 Cr1 C27 109.0(2)
C5 Cr1 C28 91.9(2)
C6 Cr1 C4 66.17(18)
C6 Cr1 C7 37.26(18)
C6 Cr1 C8 66.4(2)
C6 Cr1 C9 78.7(2)
C6 Cr1 C26 126.0(2)
C6 Cr1 C27 145.5(2)
C6 Cr1 C28 86.5(2)
C7 Cr1 C4 79.11(18)
C7 Cr1 C8 37.27(19)
C7 Cr1 C9 67.55(18)
C7 Cr1 C26 96.3(2)
C7 Cr1 C27 161.4(2)
C7 Cr1 C28 109.5(2)
C8 Cr1 C4 66.21(19)
C8 Cr1 C9 37.24(19)
C8 Cr1 C26 91.4(2)
C8 Cr1 C27 124.8(2)
C8 Cr1 C28 146.6(2)
C9 Cr1 C4 36.62(18)
C9 Cr1 C26 113.1(2)
C9 Cr1 C27 94.1(2)
C9 Cr1 C28 157.5(2)
C26 Cr1 C4 148.9(2)
C26 Cr1 C27 88.0(2)
C26 Cr1 C28 89.2(2)
C27 Cr1 C4 87.9(2)
C27 Cr1 C28 88.5(2)
C28 Cr1 C4 121.5(2)
C4' Cr1' C5' 36.50(18)
C4' Cr1' C6' 65.7(2)
C4' Cr1' C7' 78.68(19)
C4' Cr1' C8' 65.3(2)
C4' Cr1' C9' 36.00(19)
C4' Cr1' C26' 133.7(2)
C4' Cr1' C27' 87.6(2)
C4' Cr1' C28' 135.4(2)
C5' Cr1' C6' 36.8(2)
C5' Cr1' C7' 67.20(19)
C5' Cr1' C8' 78.0(2)
C5' Cr1' C9' 65.98(19)
C5' Cr1' C26' 166.4(2)
C5' Cr1' C27' 99.2(2)
C5' Cr1' C28' 101.5(2)
C6' Cr1' C7' 37.32(19)
C6' Cr1' C8' 66.2(2)
C6' Cr1' C9' 78.4(2)
C6' Cr1' C26' 139.2(2)
C6' Cr1' C27' 131.9(2)
C6' Cr1' C28' 86.5(2)
C7' Cr1' C8' 37.34(19)
C7' Cr1' C9' 67.57(19)
C7' Cr1' C26' 104.2(2)
C7' Cr1' C27' 165.6(2)
C7' Cr1' C28' 100.3(2)
C8' Cr1' C9' 37.0(2)
C8' Cr1' C26' 88.9(2)
C8' Cr1' C27' 138.4(2)
C8' Cr1' C28' 135.1(2)
C9' Cr1' C26' 101.3(2)
C9' Cr1' C27' 103.5(2)
C9' Cr1' C28' 164.9(2)
C26' Cr1' C27' 88.3(2)
C26' Cr1' C28' 90.2(3)
C27' Cr1' C28' 86.4(2)
C1 Si1 C2 113.3(3)
C3 Si1 C1 109.4(3)
C3 Si1 C2 108.8(4)
C3 Si1 C7 108.4(3)
C7 Si1 C1 109.1(3)
C7 Si1 C2 107.7(3)
C1' Si1' C2' 112.2(3)
C1' Si1' C3' 108.7(3)
C1' Si1' C7' 107.1(3)
C2' Si1' C3' 111.0(3)
C2' Si1' C7' 108.6(3)
C3' Si1' C7' 109.1(3)
C10 O1 C4 120.2(4)
C4' O1' C10' 120.2(4)
C21 O5 C46 105.5(5)
C21' O5' C46' 105.3(6)
C21 O6 C48 106.7(4)
C21' O6' C48' 107.1(6)
Cr1 C4 O1 131.5(4)
Cr1 C4 C5 69.5(3)
Cr1 C4 C9 69.8(3)
O1 C4 C5 115.1(4)
O1 C4 C9 126.1(4)
C5 C4 C9 118.8(5)
Cr1' C4' O1' 131.2(4)
Cr1' C4' C5' 69.7(3)
Cr1' C4' C9' 70.3(3)
O1' C4' C5' 114.0(4)
O1' C4' C9' 126.2(5)
C5' C4' C9' 119.8(5)
Cr1 C5 C4 74.2(3)
Cr1 C5 C6 70.0(3)
C6 C5 C4 120.4(5)
Cr1' C5' C4' 73.8(3)
Cr1' C5' C6' 69.7(3)
C4' C5' C6' 119.4(5)
Cr1 C6 C5 72.7(3)
Cr1 C6 C7 73.1(3)
C5 C6 C7 122.4(5)
Cr1' C6' C5' 73.5(3)
Cr1' C6' C7' 73.1(3)
C5' C6' C7' 123.2(5)
Cr1 C7 Si1 131.1(3)
Cr1 C7 C6 69.7(3)
Cr1 C7 C8 69.3(3)
Si1 C7 C6 120.1(4)
Si1 C7 C8 124.0(4)
C6 C7 C8 115.9(5)
Cr1' C7' Si1' 128.8(3)
Cr1' C7' C6' 69.5(3)
Cr1' C7' C8' 69.2(3)
Si1' C7' C6' 120.4(4)
Si1' C7' C8' 124.7(4)
C6' C7' C8' 114.9(5)
Cr1 C8 C7 73.4(3)
Cr1 C8 C9 73.5(3)
C7 C8 C9 123.4(5)
Cr1' C8' C7' 73.5(3)
Cr1' C8' C9' 74.2(3)
C7' C8' C9' 124.2(5)
Cr1 C9 C4 73.6(3)
Cr1 C9 C8 69.3(3)
C8 C9 C4 119.1(5)
Cr1' C9' C4' 73.7(3)
Cr1' C9' C8' 68.8(3)
C4' C9' C8' 118.4(5)
O1 C10 C17 109.0(4)
O1 C10 C21 114.1(4)
C17 C10 C21 104.5(4)
O1' C10' C17' 108.7(4)
O1' C10' C21' 113.9(4)
C17' C10' C21' 102.7(4)
C10 C17 C18 105.0(4)
C10 C17 C22 101.9(4)
C10 C17 C25 114.6(5)
C18 C17 C22 100.6(4)
C18 C17 C25 114.7(5)
C22 C17 C25 118.1(5)
C10' C17' C18' 104.5(4)
C10' C17' C22' 103.2(4)
C10' C17' C25' 112.8(5)
C18' C17' C22' 101.9(5)
C18' C17' C25' 114.0(5)
C22' C17' C25' 118.7(5)
C17 C18 C19 105.3(5)
C17' C18' C19' 104.4(5)
C18 C19 C20 102.0(5)
C18' C19' C20' 102.4(4)
C19 C20 C21 107.3(5)
C19 C20 C22 102.8(4)
C21 C20 C22 102.3(4)
C19' C20' C21' 107.2(5)
C19' C20' C22' 102.0(4)
C21' C20' C22' 103.3(4)
O5 C21 O6 105.6(4)
O5 C21 C10 110.1(4)
O5 C21 C20 113.7(4)
O6 C21 C10 112.3(4)
O6 C21 C20 112.4(4)
C10 C21 C20 102.9(4)
O5' C21' O6' 105.8(4)
O5' C21' C10' 108.1(4)
O5' C21' C20' 114.7(5)
O6' C21' C10' 111.8(4)
O6' C21' C20' 113.2(5)
C10' C21' C20' 103.3(4)
C17 C22 C20 93.5(4)
C17 C22 C23 115.5(5)
C17 C22 C24 112.6(5)
C20 C22 C23 115.9(5)
C20 C22 C24 112.6(5)
C23 C22 C24 106.7(5)
C17' C22' C20' 92.8(4)
C17' C22' C23' 115.6(5)
C17' C22' C24' 113.4(5)
C20' C22' C23' 115.1(5)
C20' C22' C24' 114.0(5)
C23' C22' C24' 105.9(5)
Cr1 C26 O2 178.3(5)
Cr1' C26' O2' 178.4(6)
Cr1 C27 O4 179.4(5)
Cr1' C27' O4' 179.6(5)
Cr1 C28 O3 177.7(5)
Cr1' C28' O3' 178.8(6)
O5 C46 C48 107.4(5)
O5' C46' C48' 102.7(6)
O6 C48 C46 105.5(5)
O6' C48' C46' 105.7(6)

loop_
_geom_bond_atom_site_label_1
_geom_bond_atom_site_label_2
_geom_bond_distance
Cr1 C4 2.283(5)
Cr1 C5 2.222(5)
Cr1 C6 2.187(5)
Cr1 C7 2.231(5)
Cr1 C8 2.178(5)
Cr1 C9 2.233(5)
Cr1 C26 1.841(5)
Cr1 C27 1.843(6)
Cr1 C28 1.832(6)
Cr1' C4' 2.286(5)
Cr1' C5' 2.232(5)
Cr1' C6' 2.183(5)
Cr1' C7' 2.229(5)
Cr1' C8' 2.174(5)
Cr1' C9' 2.243(5)
Cr1' C26' 1.845(6)
Cr1' C27' 1.832(6)
Cr1' C28' 1.835(6)
Si1 C1 1.853(7)
Si1 C2 1.855(6)
Si1 C3 1.856(7)
Si1 C7 1.892(5)
Si1' C1' 1.862(5)
Si1' C2' 1.850(7)
Si1' C3' 1.852(7)
Si1' C7' 1.884(5)
O1 C4 1.348(6)
O1 C10 1.437(6)
O1' C4' 1.347(6)
O1' C10' 1.434(6)
O2 C26 1.150(6)
O2' C26' 1.149(7)
O3 C28 1.162(6)
O3' C28' 1.155(7)
O4 C27 1.147(6)
O4' C27' 1.155(6)
O5 C21 1.417(6)
O5 C46 1.413(8)
O5' C21' 1.424(7)
O5' C46' 1.432(9)
O6 C21 1.413(6)
O6 C48 1.419(7)
O6' C21' 1.407(7)
O6' C48' 1.421(9)
C4' C5' 1.416(7)
C4' C9' 1.400(7)
C5 C4 1.405(7)
C5 C6 1.408(7)
C5' C6' 1.394(8)
C6 C7 1.412(7)
C6' C7' 1.412(7)
C7 C8 1.410(7)
C7' C8' 1.411(7)
C8 C9 1.409(7)
C8' C9' 1.404(8)
C9 C4 1.420(7)
C10 C17 1.534(7)
C10 C21 1.548(7)
C10' C17' 1.542(7)
C10' C21' 1.561(7)
C17 C18 1.537(8)
C17 C22 1.577(8)
C17 C25 1.504(8)
C17' C18' 1.538(7)
C17' C22' 1.561(8)
C17' C25' 1.517(9)
C18 C19 1.554(9)
C18' C19' 1.539(9)
C19 C20 1.526(8)
C19' C20' 1.536(8)
C20 C21 1.552(7)
C20 C22 1.549(7)
C20' C21' 1.533(8)
C20' C22' 1.550(7)
C22 C23 1.531(8)
C22 C24 1.533(8)
C22' C23' 1.540(8)
C22' C24' 1.536(8)
C46 C48 1.454(10)
C46' C48' 1.538(14)
